data_4034823
loop_
_publ_author_name
'Dey, Raghunath'
'Kumar, Pankaj'
'Banerjee, Prabal'

_publ_section_title
;
 Lewis Acid Catalyzed Annulation of Cyclopropane Carbaldehydes and Aryl
 Hydrazines: Construction of Tetrahydropyridazines and Application Toward
 a One-Pot Synthesis of Hexahydropyrrolo[1,2- b]pyridazines.
;
_journal_issue 10
_journal_name_full 'The Journal of organic chemistry'
_journal_page_first 5438
_journal_page_last 5449
_journal_paper_doi 10.1021/acs.joc.8b00332
_journal_volume 83
_journal_year 2018
_chemical_formula_moiety 'C34 H40 N2 O7'
_chemical_formula_sum 'C34 H40 N2 O7'
_chemical_formula_weight 588.68
_chemical_name_common Cyclo-adduct
_space_group_crystal_system monoclinic
_space_group_IT_number 14
_space_group_name_Hall '-P 2ybc'
_space_group_name_H-M_alt 'P 1 21/c 1'
_atom_sites_solution_hydrogens geom
_audit_creation_method SHELXL-2014
_cell_angle_alpha 90.000(5)
_cell_angle_beta 95.220(5)
_cell_angle_gamma 90.000(5)
_cell_formula_units_Z 4
_cell_length_a 9.794(5)
_cell_length_b 13.608(5)
_cell_length_c 23.799(5)
_cell_measurement_reflns_used 7878
_cell_measurement_temperature 298(2)
_cell_measurement_theta_max 28.4
_cell_measurement_theta_min 2.3
_cell_volume 3159(2)
_computing_cell_refinement 'APEX2 (Bruker, 2014); SAINT (Bruker, 2014)'
_computing_data_collection 'APEX2 (Bruker, 2014)'
_computing_data_reduction 'SAINT (Bruker, 2014);XPREP(Sheldrick,2014)'
_computing_molecular_graphics 'Ortep, mercury'
_computing_structure_refinement 'SHELXL-2014 (Sheldrick, 2014)'
_computing_structure_solution 'SHELXS-2014 (Sheldrick, 2014)'
_diffrn_ambient_temperature 298(2)
_diffrn_detector_area_resol_mean 10.233
_diffrn_measured_fraction_theta_full 0.999
_diffrn_measured_fraction_theta_max 0.996
_diffrn_measurement_device_type 'Bruker D8 Venture PHOTON 100 CMOS'
_diffrn_measurement_method 'phi and omega scan'
_diffrn_radiation_type MoK\a
_diffrn_radiation_wavelength 0.71073
_diffrn_reflns_av_R_equivalents 0.0684
_diffrn_reflns_av_unetI/netI 0.0483
_diffrn_reflns_Laue_measured_fraction_full 0.999
_diffrn_reflns_Laue_measured_fraction_max 0.996
_diffrn_reflns_limit_h_max 13
_diffrn_reflns_limit_h_min -13
_diffrn_reflns_limit_k_max 18
_diffrn_reflns_limit_k_min -17
_diffrn_reflns_limit_l_max 31
_diffrn_reflns_limit_l_min -31
_diffrn_reflns_number 66073
_diffrn_reflns_point_group_measured_fraction_full 0.999
_diffrn_reflns_point_group_measured_fraction_max 0.996
_diffrn_reflns_theta_full 25.242
_diffrn_reflns_theta_max 28.383
_diffrn_reflns_theta_min 2.279
_diffrn_source 'fine-focus sealed tube'
_exptl_absorpt_coefficient_mu 0.086
_exptl_absorpt_correction_T_max 0.7459
_exptl_absorpt_correction_T_min 0.7029
_exptl_absorpt_correction_type multi-scan
_exptl_absorpt_process_details SADABS
_exptl_crystal_colour yellow
_exptl_crystal_density_diffrn 1.238
_exptl_crystal_density_meas 1.24
_exptl_crystal_density_method 'not measured'
_exptl_crystal_description needle
_exptl_crystal_F_000 1256
_exptl_crystal_size_max 0.280
_exptl_crystal_size_mid 0.220
_exptl_crystal_size_min 0.160
_refine_diff_density_max 0.278
_refine_diff_density_min -0.369
_refine_diff_density_rms 0.049
_refine_ls_extinction_method none
_refine_ls_goodness_of_fit_ref 1.049
_refine_ls_hydrogen_treatment constr
_refine_ls_matrix_type full
_refine_ls_number_parameters 388
_refine_ls_number_reflns 7878
_refine_ls_number_restraints 0
_refine_ls_restrained_S_all 1.049
_refine_ls_R_factor_all 0.1538
_refine_ls_R_factor_gt 0.0768
_refine_ls_shift/su_max 0.000
_refine_ls_shift/su_mean 0.000
_refine_ls_structure_factor_coef Fsqd
_refine_ls_weighting_details 'w=1/[\s^2^(Fo^2^)+(0.0722P)^2^+1.7524P] where P=(Fo^2^+2Fc^2^)/3'
_refine_ls_weighting_scheme calc
_refine_ls_wR_factor_gt 0.1654
_refine_ls_wR_factor_ref 0.2017
_reflns_Friedel_coverage 0.000
_reflns_number_gt 4227
_reflns_number_total 7878
_reflns_threshold_expression 'I > 2\s(I)'
_cod_data_source_file jo8b00332_si_003.cif
_cod_data_source_block 1001383
_cod_original_sg_symbol_H-M 'P 21/c'
_cod_database_code 4034823
_shelx_space_group_comment
;
The symmetry employed for this shelxl refinement is uniquely defined
by the following loop, which should always be used as a source of
symmetry information in preference to the above space-group names.
They are only intended as comments.
;
_shelx_estimated_absorpt_t_min 0.976
_shelx_estimated_absorpt_t_max 0.986
_shelxl_version_number 2014-3

loop_
_space_group_symop_operation_xyz
'x, y, z'
'-x, y+1/2, -z+1/2'
'-x, -y, -z'
'x, -y-1/2, z-1/2'

loop_
_atom_site_label
_atom_site_type_symbol
_atom_site_fract_x
_atom_site_fract_y
_atom_site_fract_z
_atom_site_U_iso_or_equiv
_atom_site_adp_type
_atom_site_occupancy
_atom_site_site_symmetry_order
_atom_site_calc_flag
_atom_site_refinement_flags_posn
_atom_site_refinement_flags_adp
N2 N 0.59883(19) 0.37216(13) 0.67618(8) 0.0432(5) Uani 1 1 d . .
O1 O 0.8504(2) -0.05941(13) 0.65994(9) 0.0718(6) Uani 1 1 d . .
O5 O 0.6971(2) 0.63708(13) 0.59116(8) 0.0711(6) Uani 1 1 d . .
O2 O 0.7094(2) 0.03995(14) 0.58203(9) 0.0780(6) Uani 1 1 d . .
O6 O 0.8856(2) 0.61036(15) 0.64895(9) 0.0783(6) Uani 1 1 d . .
N1 N 0.5004(2) 0.34742(15) 0.71398(9) 0.0496(5) Uani 1 1 d . .
C20 C 0.7403(2) 0.34313(16) 0.69573(10) 0.0436(5) Uani 1 1 d . .
H20 H 0.7609 0.3629 0.7352 0.052 Uiso 1 1 calc R U
C11 C 0.5981(3) 0.47436(16) 0.65718(10) 0.0471(6) Uani 1 1 d . .
H11 H 0.5169 0.4856 0.6307 0.057 Uiso 1 1 calc R U
C21 C 0.7623(2) 0.23407(16) 0.69022(10) 0.0421(5) Uani 1 1 d . .
O3 O 0.5909(3) 0.4007(2) 0.54683(9) 0.0991(8) Uani 1 1 d . .
C22 C 0.7171(2) 0.18729(17) 0.63971(10) 0.0473(6) Uani 1 1 d . .
H22 H 0.6659 0.2224 0.6116 0.057 Uiso 1 1 calc R U
C24 C 0.8232(2) 0.03670(17) 0.67311(11) 0.0503(6) Uani 1 1 d . .
C26 C 0.8334(2) 0.17999(17) 0.73170(10) 0.0467(6) Uani 1 1 d . .
H26 H 0.8616 0.2095 0.7660 0.056 Uiso 1 1 calc R U
C25 C 0.8642(2) 0.08149(18) 0.72326(11) 0.0506(6) Uani 1 1 d . .
H25 H 0.9128 0.0460 0.7519 0.061 Uiso 1 1 calc R U
O4 O 0.7968(3) 0.4590(2) 0.53397(10) 0.1166(11) Uani 1 1 d . .
C12 C 0.7267(3) 0.47726(17) 0.62483(10) 0.0498(6) Uani 1 1 d . .
C13 C 0.7832(3) 0.58120(19) 0.62333(11) 0.0551(7) Uani 1 1 d . .
C19 C 0.8264(3) 0.40542(18) 0.65776(12) 0.0580(7) Uani 1 1 d . .
H19A H 0.8967 0.4415 0.6806 0.070 Uiso 1 1 calc R U
H19B H 0.8705 0.3635 0.6318 0.070 Uiso 1 1 calc R U
C10 C 0.5976(3) 0.54704(18) 0.70568(11) 0.0544(6) Uani 1 1 d . .
H10A H 0.6827 0.5422 0.7298 0.065 Uiso 1 1 calc R U
H10B H 0.5891 0.6136 0.6912 0.065 Uiso 1 1 calc R U
C29 C 0.3820(2) 0.30092(18) 0.68808(12) 0.0512(6) Uani 1 1 d . .
O7 O 0.8767(4) 0.3202(3) 0.94280(12) 0.1241(10) Uani 1 1 d . .
C5 C 0.5896(3) 0.39734(19) 0.81049(11) 0.0564(7) Uani 1 1 d . .
C30 C 0.3604(3) 0.2884(2) 0.63036(13) 0.0650(8) Uani 1 1 d . .
H30 H 0.4241 0.3120 0.6070 0.078 Uiso 1 1 calc R U
C23 C 0.7470(3) 0.08989(17) 0.63079(11) 0.0508(6) Uani 1 1 d . .
C9 C 0.4770(3) 0.5229(2) 0.73911(12) 0.0629(7) Uani 1 1 d . .
H9A H 0.3923 0.5324 0.7153 0.076 Uiso 1 1 calc R U
H9B H 0.4767 0.5677 0.7708 0.076 Uiso 1 1 calc R U
C8 C 0.4836(3) 0.41756(19) 0.76078(11) 0.0574(7) Uani 1 1 d . .
H8 H 0.3939 0.4035 0.7741 0.069 Uiso 1 1 calc R U
C6 C 0.6265(3) 0.3010(2) 0.82401(12) 0.0682(8) Uani 1 1 d . .
H6 H 0.5863 0.2503 0.8021 0.082 Uiso 1 1 calc R U
C34 C 0.2862(3) 0.2613(2) 0.72171(14) 0.0673(8) Uani 1 1 d . .
H34 H 0.3003 0.2672 0.7607 0.081 Uiso 1 1 calc R U
C28 C 0.9537(3) -0.1084(2) 0.69451(15) 0.0777(9) Uani 1 1 d . .
H28A H 0.9630 -0.1744 0.6811 0.117 Uiso 1 1 calc R U
H28B H 1.0391 -0.0743 0.6933 0.117 Uiso 1 1 calc R U
H28C H 0.9291 -0.1099 0.7326 0.117 Uiso 1 1 calc R U
C16 C 0.6933(4) 0.4411(2) 0.56443(12) 0.0706(9) Uani 1 1 d . .
C33 C 0.1718(3) 0.2141(2) 0.6981(2) 0.0869(11) Uani 1 1 d . .
H33 H 0.1096 0.1882 0.7214 0.104 Uiso 1 1 calc R U
C4 C 0.6497(4) 0.4698(2) 0.84418(13) 0.0736(9) Uani 1 1 d . .
H4 H 0.6262 0.5350 0.8368 0.088 Uiso 1 1 calc R U
C31 C 0.2430(3) 0.2405(3) 0.60741(16) 0.0851(10) Uani 1 1 d . .
H31 H 0.2285 0.2324 0.5685 0.102 Uiso 1 1 calc R U
C3 C 0.7454(4) 0.4477(3) 0.88933(14) 0.0859(10) Uani 1 1 d . .
H3 H 0.7857 0.4978 0.9116 0.103 Uiso 1 1 calc R U
C14 C 0.7319(4) 0.7407(2) 0.58672(16) 0.0961(12) Uani 1 1 d . .
H14A H 0.8186 0.7478 0.5704 0.115 Uiso 1 1 calc R U
H14B H 0.7403 0.7709 0.6238 0.115 Uiso 1 1 calc R U
C7 C 0.7194(4) 0.2782(3) 0.86822(14) 0.0824(10) Uani 1 1 d . .
H7 H 0.7414 0.2129 0.8762 0.099 Uiso 1 1 calc R U
C2 C 0.7799(4) 0.3511(3) 0.90074(13) 0.0830(10) Uani 1 1 d . .
C27 C 0.6228(4) 0.0907(3) 0.54087(14) 0.0959(12) Uani 1 1 d . .
H27A H 0.6028 0.0493 0.5085 0.144 Uiso 1 1 calc R U
H27B H 0.5389 0.1081 0.5564 0.144 Uiso 1 1 calc R U
H27C H 0.6679 0.1493 0.5298 0.144 Uiso 1 1 calc R U
C32 C 0.1474(3) 0.2045(3) 0.6416(2) 0.0943(12) Uani 1 1 d . .
H32 H 0.0677 0.1743 0.6259 0.113 Uiso 1 1 calc R U
C15 C 0.6217(5) 0.7877(3) 0.55055(18) 0.1158(15) Uani 1 1 d . .
H15A H 0.6418 0.8564 0.5468 0.174 Uiso 1 1 calc R U
H15B H 0.6145 0.7574 0.5140 0.174 Uiso 1 1 calc R U
H15C H 0.5366 0.7804 0.5672 0.174 Uiso 1 1 calc R U
C1 C 0.9538(6) 0.3908(4) 0.9715(2) 0.145(2) Uani 1 1 d . .
H1A H 1.0169 0.3602 0.9994 0.218 Uiso 1 1 calc R U
H1B H 1.0040 0.4271 0.9455 0.218 Uiso 1 1 calc R U
H1C H 0.8948 0.4346 0.9896 0.218 Uiso 1 1 calc R U
C17 C 0.7764(8) 0.4319(5) 0.4745(2) 0.214(4) Uani 1 1 d . .
H17A H 0.8166 0.3676 0.4700 0.257 Uiso 1 1 calc R U
H17B H 0.6787 0.4261 0.4641 0.257 Uiso 1 1 calc R U
C18 C 0.8249(9) 0.4892(5) 0.4408(2) 0.185(3) Uani 1 1 d . .
H18A H 0.8059 0.4647 0.4031 0.278 Uiso 1 1 calc R U
H18B H 0.7839 0.5529 0.4437 0.278 Uiso 1 1 calc R U
H18C H 0.9222 0.4942 0.4496 0.278 Uiso 1 1 calc R U

loop_
_atom_site_aniso_label
_atom_site_aniso_U_11
_atom_site_aniso_U_22
_atom_site_aniso_U_33
_atom_site_aniso_U_23
_atom_site_aniso_U_13
_atom_site_aniso_U_12
N2 0.0363(11) 0.0392(10) 0.0551(12) 0.0015(8) 0.0095(9) -0.0020(8)
O1 0.0717(13) 0.0439(10) 0.0959(15) -0.0021(10) -0.0144(11) 0.0135(9)
O5 0.0988(16) 0.0446(10) 0.0671(12) 0.0096(9) -0.0079(11) -0.0171(10)
O2 0.1032(17) 0.0539(12) 0.0717(13) -0.0141(10) -0.0203(12) 0.0162(11)
O6 0.0835(15) 0.0579(12) 0.0902(15) 0.0037(10) -0.0094(12) -0.0279(11)
N1 0.0386(11) 0.0523(12) 0.0593(13) -0.0008(10) 0.0128(10) -0.0036(9)
C20 0.0361(13) 0.0409(12) 0.0546(14) -0.0041(10) 0.0080(10) -0.0046(9)
C11 0.0465(14) 0.0398(13) 0.0549(14) 0.0020(10) 0.0031(11) 0.0004(10)
C21 0.0319(12) 0.0414(13) 0.0537(14) 0.0030(10) 0.0081(10) -0.0041(9)
O3 0.119(2) 0.1135(19) 0.0645(14) -0.0198(13) 0.0076(13) -0.0593(17)
C22 0.0466(14) 0.0424(13) 0.0523(14) 0.0047(11) 0.0004(11) 0.0016(10)
C24 0.0412(13) 0.0384(13) 0.0712(17) 0.0039(12) 0.0043(12) 0.0003(10)
C26 0.0381(13) 0.0502(14) 0.0515(14) 0.0011(11) 0.0020(11) -0.0060(10)
C25 0.0384(13) 0.0496(14) 0.0627(16) 0.0125(12) -0.0008(12) 0.0012(11)
O4 0.158(3) 0.116(2) 0.0864(16) -0.0493(14) 0.0683(17) -0.0729(18)
C12 0.0565(15) 0.0395(13) 0.0543(14) -0.0030(11) 0.0094(12) -0.0114(11)
C13 0.0688(18) 0.0478(15) 0.0492(14) 0.0017(12) 0.0071(13) -0.0122(13)
C19 0.0475(15) 0.0449(14) 0.0839(19) 0.0040(13) 0.0181(14) -0.0066(11)
C10 0.0635(17) 0.0401(13) 0.0603(16) 0.0000(11) 0.0097(13) 0.0070(11)
C29 0.0366(13) 0.0427(13) 0.0750(18) 0.0054(12) 0.0090(12) 0.0020(10)
O7 0.151(3) 0.132(2) 0.0828(18) 0.0077(17) -0.0261(18) 0.000(2)
C5 0.0606(17) 0.0578(16) 0.0533(15) 0.0019(12) 0.0195(13) -0.0059(13)
C30 0.0523(17) 0.0622(17) 0.080(2) 0.0006(14) 0.0021(15) -0.0125(13)
C23 0.0509(15) 0.0427(14) 0.0574(15) -0.0035(11) -0.0023(12) 0.0007(11)
C9 0.0651(18) 0.0585(17) 0.0669(18) -0.0035(13) 0.0149(14) 0.0151(13)
C8 0.0523(16) 0.0595(16) 0.0635(17) -0.0046(13) 0.0226(13) 0.0001(12)
C6 0.087(2) 0.0604(18) 0.0589(17) 0.0094(14) 0.0148(16) -0.0118(15)
C34 0.0476(16) 0.0626(17) 0.095(2) 0.0083(15) 0.0224(15) -0.0023(13)
C28 0.067(2) 0.0614(18) 0.103(2) 0.0103(17) -0.0019(18) 0.0210(15)
C16 0.099(2) 0.0548(17) 0.0614(17) -0.0101(13) 0.0236(17) -0.0286(16)
C33 0.0474(19) 0.074(2) 0.142(4) -0.002(2) 0.026(2) -0.0154(15)
C4 0.093(2) 0.0628(19) 0.0660(19) -0.0014(15) 0.0122(18) -0.0033(16)
C31 0.063(2) 0.086(2) 0.103(3) -0.0105(19) -0.0084(19) -0.0194(17)
C3 0.106(3) 0.082(2) 0.068(2) -0.0078(17) -0.001(2) -0.013(2)
C14 0.138(3) 0.0468(18) 0.100(3) 0.0187(17) -0.007(2) -0.0227(19)
C7 0.113(3) 0.071(2) 0.0637(19) 0.0166(16) 0.0085(19) -0.0049(19)
C2 0.098(3) 0.094(3) 0.0565(19) 0.0183(18) 0.0042(18) 0.000(2)
C27 0.127(3) 0.080(2) 0.072(2) -0.0151(18) -0.035(2) 0.016(2)
C32 0.0451(19) 0.080(2) 0.157(4) -0.012(2) 0.000(2) -0.0176(16)
C15 0.155(4) 0.066(2) 0.123(3) 0.027(2) -0.001(3) 0.006(2)
C1 0.177(5) 0.162(5) 0.091(3) -0.018(3) -0.016(3) 0.016(4)
C17 0.344(9) 0.227(7) 0.090(3) -0.089(4) 0.124(5) -0.177(7)
C18 0.311(9) 0.158(5) 0.079(3) 0.007(3) -0.017(4) -0.069(6)

loop_
_atom_type_symbol
_atom_type_description
_atom_type_scat_dispersion_real
_atom_type_scat_dispersion_imag
_atom_type_scat_source
C C 0.0033 0.0016 'International Tables Vol C Tables 4.2.6.8 and 6.1.1.4'
H H 0.0000 0.0000 'International Tables Vol C Tables 4.2.6.8 and 6.1.1.4'
N N 0.0061 0.0033 'International Tables Vol C Tables 4.2.6.8 and 6.1.1.4'
O O 0.0106 0.0060 'International Tables Vol C Tables 4.2.6.8 and 6.1.1.4'

loop_
_geom_angle_atom_site_label_1
_geom_angle_atom_site_label_2
_geom_angle_atom_site_label_3
_geom_angle
N1 N2 C11 115.95(18)
N1 N2 C20 114.19(18)
C11 N2 C20 109.31(17)
C24 O1 C28 117.4(2)
C13 O5 C14 117.1(2)
C23 O2 C27 116.3(2)
C29 N1 N2 114.1(2)
C29 N1 C8 118.2(2)
N2 N1 C8 116.80(18)
N2 C20 C21 111.96(18)
N2 C20 C19 102.46(19)
C21 C20 C19 113.6(2)
N2 C11 C10 112.6(2)
N2 C11 C12 101.43(18)
C10 C11 C12 115.0(2)
C26 C21 C22 118.4(2)
C26 C21 C20 122.3(2)
C22 C21 C20 119.2(2)
C23 C22 C21 121.1(2)
C25 C24 O1 125.1(2)
C25 C24 C23 119.5(2)
O1 C24 C23 115.4(2)
C21 C26 C25 121.1(2)
C24 C25 C26 120.3(2)
C16 O4 C17 116.2(3)
C13 C12 C16 109.0(2)
C13 C12 C11 110.6(2)
C16 C12 C11 110.4(2)
C13 C12 C19 112.7(2)
C16 C12 C19 110.2(2)
C11 C12 C19 103.83(19)
O6 C13 O5 124.4(2)
O6 C13 C12 126.0(3)
O5 C13 C12 109.5(2)
C12 C19 C20 106.9(2)
C9 C10 C11 108.3(2)
C30 C29 C34 118.2(3)
C30 C29 N1 122.3(2)
C34 C29 N1 119.4(3)
C1 O7 C2 117.4(4)
C4 C5 C6 117.0(3)
C4 C5 C8 123.4(3)
C6 C5 C8 119.6(3)
C29 C30 C31 119.7(3)
O2 C23 C22 124.4(2)
O2 C23 C24 116.0(2)
C22 C23 C24 119.6(2)
C10 C9 C8 111.7(2)
N1 C8 C9 110.8(2)
N1 C8 C5 110.6(2)
C9 C8 C5 115.9(2)
C7 C6 C5 122.3(3)
C33 C34 C29 121.0(3)
O3 C16 O4 123.9(3)
O3 C16 C12 125.7(3)
O4 C16 C12 110.3(3)
C32 C33 C34 121.2(3)
C5 C4 C3 121.3(3)
C32 C31 C30 121.0(4)
C2 C3 C4 119.5(3)
O5 C14 C15 107.5(3)
C2 C7 C6 119.9(3)
C7 C2 C3 119.8(3)
C7 C2 O7 115.2(3)
C3 C2 O7 125.0(4)
C33 C32 C31 118.9(3)
C18 C17 O4 116.2(5)

loop_
_geom_bond_atom_site_label_1
_geom_bond_atom_site_label_2
_geom_bond_distance
N2 N1 1.417(3)
N2 C11 1.462(3)
N2 C20 1.475(3)
O1 C24 1.377(3)
O1 C28 1.412(3)
O5 C13 1.326(3)
O5 C14 1.457(3)
O2 C23 1.366(3)
O2 C27 1.416(4)
O6 C13 1.194(3)
N1 C29 1.412(3)
N1 C8 1.487(3)
C20 C21 1.507(3)
C20 C19 1.544(3)
C11 C10 1.520(3)
C11 C12 1.536(3)
C21 C26 1.370(3)
C21 C22 1.396(3)
O3 C16 1.186(4)
C22 C23 1.378(3)
C24 C25 1.367(4)
C24 C23 1.399(4)
C26 C25 1.392(3)
O4 C16 1.322(4)
O4 C17 1.459(5)
C12 C13 1.520(3)
C12 C16 1.526(4)
C12 C19 1.544(4)
C10 C9 1.519(4)
C29 C30 1.381(4)
C29 C34 1.396(4)
O7 C1 1.366(6)
O7 C2 1.380(4)
C5 C4 1.369(4)
C5 C6 1.390(4)
C5 C8 1.526(4)
C30 C31 1.390(4)
C9 C8 1.523(4)
C6 C7 1.363(4)
C34 C33 1.367(4)
C33 C32 1.352(5)
C4 C3 1.393(5)
C31 C32 1.384(5)
C3 C2 1.378(5)
C14 C15 1.466(5)
C7 C2 1.360(5)
C17 C18 1.243(6)
